data_4021153
loop_
_publ_author_name
'Yoshihiko Yamamoto'
'Shoji Kuwabara'
'Yoji Ando'
'Hitomi Nagata'
'Hisao Nishiyama'
'Kenji Itoh'

_publ_section_title
;
 Palladium(0)-Catalyzed Cyclization of Electron-Deficient
 Enynes and Enediynes
;
_journal_name_full 'Journal of Organic Chemistry'
_journal_page_first 6697
_journal_page_last 6705
_journal_paper_doi 10.1021/jo049072p
_journal_volume 69
_journal_year 2004
_chemical_formula_sum 'C21 H21 N O4 S'
_chemical_formula_weight 383.45
_space_group_IT_number 2
_symmetry_cell_setting triclinic
_symmetry_space_group_name_Hall '-P 1'
_symmetry_space_group_name_H-M 'P -1'
_cell_angle_alpha 72.928(2)
_cell_angle_beta 82.031(2)
_cell_angle_gamma 88.454(2)
_cell_formula_units_Z 2
_cell_length_a 8.3786(8)
_cell_length_b 10.0236(9)
_cell_length_c 11.8815(11)
_cell_measurement_temperature 173(2)
_cell_volume 944.57(15)
_diffrn_ambient_temperature 173(2)
_exptl_crystal_density_diffrn 1.348
_cod_depositor_comments
;
The following automatic conversions were performed:
'_symmetry_cell_setting' value 'Triclinic' changed to 'triclinic'
according to '/home/saulius/struct/CIF-dictionaries/cif_core.dic'
dictionary named 'cif_core.dic' version 2.4.1 from 2010-06-29.

Automatic conversion script
Id: cif_fix_enum 1527 2010-12-29 10:47:43Z saulius 
;
_cod_database_code 4021153

loop_
_symmetry_equiv_pos_as_xyz
'x, y, z'
'-x, -y, -z'

loop_
_atom_site_label
_atom_site_type_symbol
_atom_site_fract_x
_atom_site_fract_y
_atom_site_fract_z
_atom_site_U_iso_or_equiv
_atom_site_adp_type
_atom_site_occupancy
_atom_site_symmetry_multiplicity
_atom_site_calc_flag
_atom_site_refinement_flags
_atom_site_disorder_assembly
_atom_site_disorder_group
C1 C 0.1348(2) -0.1043(2) 0.89152(17) 0.0311(4) Uani 1 1 d . . .
C2 C 0.1963(2) -0.06989(19) 0.98917(16) 0.0286(4) Uani 1 1 d . . .
H2 H 0.1932 -0.1390 1.0615 0.034 Uiso 1 1 calc R . .
C3 C 0.2573(2) 0.05637(18) 0.98003(15) 0.0249(3) Uani 1 1 d . . .
C4 C 0.2751(2) 0.18004(19) 0.87034(16) 0.0304(4) Uani 1 1 d . . .
H4A H 0.3627 0.1673 0.8121 0.036 Uiso 1 1 calc R . .
H4B H 0.1763 0.1961 0.8345 0.036 Uiso 1 1 calc R . .
C5 C 0.3891(2) 0.24234(18) 1.02467(15) 0.0277(4) Uani 1 1 d . . .
H5A H 0.3633 0.2982 1.0788 0.033 Uiso 1 1 calc R . .
H5B H 0.5052 0.2396 1.0051 0.033 Uiso 1 1 calc R . .
C6 C 0.3167(2) 0.09692(18) 1.07672(15) 0.0256(3) Uani 1 1 d . . .
C7 C 0.2919(2) 0.02295(19) 1.19227(15) 0.0289(4) Uani 1 1 d . . .
H7 H 0.2454 -0.0652 1.2092 0.035 Uiso 1 1 calc R . .
C8 C 0.3284(2) 0.06318(19) 1.29477(15) 0.0283(4) Uani 1 1 d . . .
C9 C 0.2306(2) 0.0068(2) 1.40365(16) 0.0334(4) Uani 1 1 d . . .
H9 H 0.1502 -0.0579 1.4091 0.040 Uiso 1 1 calc R . .
C10 C 0.2517(3) 0.0457(2) 1.50312(18) 0.0405(5) Uani 1 1 d . . .
H10 H 0.1854 0.0079 1.5746 0.049 Uiso 1 1 calc R . .
C11 C 0.3715(3) 0.1411(2) 1.49589(19) 0.0434(5) Uani 1 1 d . . .
H11 H 0.3853 0.1679 1.5625 0.052 Uiso 1 1 calc R . .
C12 C 0.4708(3) 0.1967(2) 1.39007(19) 0.0415(5) Uani 1 1 d . . .
H12 H 0.5517 0.2603 1.3861 0.050 Uiso 1 1 calc R . .
C13 C 0.4508(2) 0.1582(2) 1.28936(17) 0.0339(4) Uani 1 1 d . . .
H13 H 0.5186 0.1957 1.2186 0.041 Uiso 1 1 calc R . .
C14 C 0.0231(3) -0.2887(3) 0.8385(2) 0.0515(6) Uani 1 1 d . . .
H14A H -0.0610 -0.2301 0.8046 0.077 Uiso 1 1 calc R . .
H14B H -0.0178 -0.3823 0.8744 0.077 Uiso 1 1 calc R . .
H14C H 0.1110 -0.2882 0.7772 0.077 Uiso 1 1 calc R . .
C15 C 0.5620(2) 0.42204(17) 0.75253(15) 0.0251(3) Uani 1 1 d . . .
C16 C 0.6987(2) 0.42705(18) 0.80659(16) 0.0284(4) Uani 1 1 d . . .
H16 H 0.6897 0.4498 0.8777 0.034 Uiso 1 1 calc R . .
C17 C 0.8478(2) 0.39775(19) 0.75298(16) 0.0294(4) Uani 1 1 d . . .
H17 H 0.9390 0.4013 0.7887 0.035 Uiso 1 1 calc R . .
C18 C 0.8639(2) 0.36287(18) 0.64625(16) 0.0294(4) Uani 1 1 d . . .
C19 C 0.7254(2) 0.3611(2) 0.59308(16) 0.0323(4) Uani 1 1 d . . .
H19 H 0.7343 0.3401 0.5213 0.039 Uiso 1 1 calc R . .
C20 C 0.5756(2) 0.39008(19) 0.64523(15) 0.0293(4) Uani 1 1 d . . .
H20 H 0.4846 0.3882 0.6089 0.035 Uiso 1 1 calc R . .
C21 C 1.0260(2) 0.3254(2) 0.59162(18) 0.0385(4) Uani 1 1 d . . .
H21A H 1.0520 0.2319 0.6340 0.058 Uiso 1 1 calc R . .
H21B H 1.1068 0.3889 0.5963 0.058 Uiso 1 1 calc R . .
H21C H 1.0223 0.3315 0.5099 0.058 Uiso 1 1 calc R . .
N1 N 0.31069(17) 0.29638(15) 0.91685(12) 0.0260(3) Uani 1 1 d . . .
O1 O 0.13193(19) -0.02677(16) 0.79174(12) 0.0443(4) Uani 1 1 d . . .
O2 O 0.07906(18) -0.23687(14) 0.92760(13) 0.0413(3) Uani 1 1 d . . .
O3 O 0.26205(15) 0.47892(14) 0.73575(11) 0.0320(3) Uani 1 1 d . . .
O4 O 0.38396(16) 0.53871(13) 0.89446(11) 0.0316(3) Uani 1 1 d . . .
S1 S 0.36967(5) 0.44678(4) 0.82374(4) 0.02535(13) Uani 1 1 d . . .

loop_
_atom_site_aniso_label
_atom_site_aniso_U_11
_atom_site_aniso_U_22
_atom_site_aniso_U_33
_atom_site_aniso_U_23
_atom_site_aniso_U_13
_atom_site_aniso_U_12
C1 0.0326(10) 0.0296(9) 0.0354(10) -0.0176(8) -0.0005(7) -0.0011(7)
C2 0.0343(10) 0.0248(9) 0.0268(8) -0.0084(7) -0.0025(7) -0.0024(7)
C3 0.0257(8) 0.0261(8) 0.0239(8) -0.0096(7) -0.0016(6) -0.0008(6)
C4 0.0388(10) 0.0273(9) 0.0263(8) -0.0089(7) -0.0055(7) -0.0079(7)
C5 0.0302(9) 0.0281(9) 0.0238(8) -0.0049(7) -0.0052(7) -0.0064(7)
C6 0.0264(8) 0.0246(8) 0.0262(8) -0.0083(7) -0.0028(6) -0.0036(6)
C7 0.0339(9) 0.0248(9) 0.0282(9) -0.0073(7) -0.0047(7) -0.0047(7)
C8 0.0343(9) 0.0242(8) 0.0269(9) -0.0069(7) -0.0078(7) 0.0014(7)
C9 0.0389(10) 0.0318(10) 0.0298(9) -0.0091(8) -0.0051(8) -0.0025(8)
C10 0.0510(12) 0.0429(12) 0.0283(9) -0.0131(9) -0.0030(8) 0.0060(9)
C11 0.0615(14) 0.0404(12) 0.0380(11) -0.0213(9) -0.0198(10) 0.0109(10)
C12 0.0537(13) 0.0317(10) 0.0434(11) -0.0100(9) -0.0228(10) -0.0033(9)
C13 0.0377(10) 0.0320(10) 0.0304(9) -0.0042(8) -0.0099(8) -0.0046(8)
C14 0.0556(14) 0.0438(13) 0.0750(16) -0.0419(12) -0.0241(12) 0.0068(10)
C15 0.0275(8) 0.0207(8) 0.0261(8) -0.0052(6) -0.0033(6) -0.0036(6)
C16 0.0330(9) 0.0263(9) 0.0281(9) -0.0098(7) -0.0064(7) -0.0043(7)
C17 0.0281(9) 0.0275(9) 0.0334(9) -0.0080(7) -0.0078(7) -0.0036(7)
C18 0.0320(9) 0.0235(9) 0.0310(9) -0.0064(7) -0.0008(7) -0.0037(7)
C19 0.0399(10) 0.0318(10) 0.0275(9) -0.0120(8) -0.0038(7) -0.0040(8)
C20 0.0340(10) 0.0275(9) 0.0278(9) -0.0080(7) -0.0083(7) -0.0044(7)
C21 0.0349(10) 0.0403(11) 0.0405(11) -0.0149(9) 0.0007(8) -0.0019(8)
N1 0.0304(8) 0.0236(7) 0.0243(7) -0.0060(6) -0.0053(6) -0.0061(6)
O1 0.0594(10) 0.0464(9) 0.0297(7) -0.0148(7) -0.0040(6) -0.0126(7)
O2 0.0532(9) 0.0275(7) 0.0513(9) -0.0203(6) -0.0151(7) -0.0018(6)
O3 0.0326(7) 0.0306(7) 0.0321(7) -0.0053(5) -0.0103(5) -0.0001(5)
O4 0.0373(7) 0.0266(6) 0.0341(7) -0.0133(5) -0.0057(5) -0.0021(5)
S1 0.0271(2) 0.0224(2) 0.0267(2) -0.00651(16) -0.00515(16) -0.00206(15)

loop_
_geom_bond_atom_site_label_1
_geom_bond_atom_site_label_2
_geom_bond_distance
_geom_bond_site_symmetry_2
_geom_bond_publ_flag
C1 O1 1.215(2) . ?
C1 O2 1.345(2) . ?
C1 C2 1.464(2) . ?
C2 C3 1.346(2) . ?
C3 C6 1.475(2) . ?
C3 C4 1.505(2) . ?
C4 N1 1.482(2) . ?
C5 N1 1.474(2) . ?
C5 C6 1.513(2) . ?
C6 C7 1.345(2) . ?
C7 C8 1.462(2) . ?
C8 C13 1.401(3) . ?
C8 C9 1.402(3) . ?
C9 C10 1.383(3) . ?
C10 C11 1.381(3) . ?
C11 C12 1.381(3) . ?
C12 C13 1.392(3) . ?
C14 O2 1.444(2) . ?
C15 C20 1.392(2) . ?
C15 C16 1.397(2) . ?
C15 S1 1.7603(17) . ?
C16 C17 1.387(3) . ?
C17 C18 1.400(2) . ?
C18 C19 1.398(3) . ?
C18 C21 1.510(3) . ?
C19 C20 1.384(3) . ?
N1 S1 1.6279(15) . ?
O3 S1 1.4345(13) . ?
O4 S1 1.4345(13) . ?

loop_
_cod_related_entry_id
_cod_related_entry_database
_cod_related_entry_code
1 ChemSpider 30658498
